data_1527738
loop_
_publ_author_name
'Loefgren, P.'

_publ_section_title
;
 On the crystal structures of Rb2 Cr3 O10 and Rb2 Cr4 O13
;
_journal_name_full 'Acta Chemica Scandinavica (1-27,1973-42,1988)'
_journal_page_first 3893
_journal_page_last 3895
_journal_volume 25
_journal_year 1971
_chemical_formula_sum 'Cr3 O10 Rb2'
_chemical_name_systematic 'Rb2 Cr3 O10'
_space_group_IT_number 61
_symmetry_space_group_name_Hall '-P 2ac 2ab'
_symmetry_space_group_name_H-M 'P b c a'
_cell_angle_alpha 90
_cell_angle_beta 90
_cell_angle_gamma 90
_cell_formula_units_Z 8
_cell_length_a 19.04
_cell_length_b 11.52
_cell_length_c 9.36
_cell_volume 2053.030
_citation_journal_id_ASTM ACSAA4
_cod_data_source_file Loefgren_ACSAA4_1971_1217.cif
_cod_data_source_block Cr3O10Rb2
_cod_original_cell_volume 2053.03
_cod_database_code 1527738

loop_
_symmetry_equiv_pos_as_xyz
x,y,z
-x+1/2,-y,z+1/2
x+1/2,-y+1/2,-z
-x,y+1/2,-z+1/2
-x,-y,-z
x-1/2,y,-z-1/2
-x-1/2,y-1/2,z
x,-y-1/2,z-1/2

loop_
_atom_site_label
_atom_site_type_symbol
_atom_site_fract_x
_atom_site_fract_y
_atom_site_fract_z
_atom_site_occupancy
_atom_site_U_iso_or_equiv
Cr2 Cr+6 0.1118 0.1281 0.2069 1 0.0
O2 O-2 -0.0566 0.3227 0.0073 1 0.0
O10 O-2 0.2593 -0.1275 0.0253 1 0.0
O3 O-2 -0.0241 0.1444 -0.1453 1 0.0
Rb2 Rb+1 0.3178 0.2243 0.7806 1 0.0
O1 O-2 -0.0734 0.1122 0.1096 1 0.0
Cr1 Cr+6 -0.0263 0.1934 0.0088 1 0.0
Cr3 Cr+6 0.2329 0.0042 0.0108 1 0.0
O5 O-2 0.1635 0.2248 0.2704 1 0.0
O4 O-2 0.0624 0.1964 0.0822 1 0.0
O9 O-2 0.2938 0.0931 0.055 1 0.0
Rb1 Rb+1 0.4161 0.5481 0.6521 1 0.0
O7 O-2 0.1616 0.0158 0.1363 1 0.0
O8 O-2 0.2077 0.0294 0.8518 1 0.0
O6 O-2 0.0637 0.0751 0.3322 1 0.0
